data_4330457
loop_
_publ_author_name
'Shifeng Jin'
'Xiaolong Chen'
'Jiangang Guo'
'Ming Lei'
'Jingjing Lin'
'Jianguo Xi'
'Wenjun Wang'
'Wanyan Wang'

_publ_section_title
;
 Sr2Mn3Sb2O2 Type Oxyselenides: Structures, Magnetism, and Electronic
 Properties of Sr2AO2M2Se2 (A = Co, Mn; M = Cu, Ag)
;
_journal_name_full 'Inorganic Chemistry'
_journal_page_first 10185
_journal_page_last 10192
_journal_paper_doi 10.1021/ic301022g
_journal_volume 51
_journal_year 2012
_chemical_formula_sum 'Cu3.03 Mn2 O4 Se4 Sr4'
_chemical_formula_weight 1032.88
_chemical_name_systematic ' ?'
_space_group_IT_number 139
_symmetry_cell_setting tetragonal
_symmetry_space_group_name_Hall '-I 4 2'
_symmetry_space_group_name_H-M 'I 4/m m m'
_cell_angle_alpha 90.00000
_cell_angle_beta 90.00000
_cell_angle_gamma 90.00000
_cell_formula_units_Z 1
_cell_length_a 4.06894(5)
_cell_length_b 4.06894(5)
_cell_length_c 17.8760(2)
_cell_measurement_temperature 298(2)
_cell_volume 295.960(6)
_computing_structure_refinement FULLPROF
_diffrn_ambient_temperature 298(2)
_diffrn_radiation_type 'Cu K\a'
_diffrn_radiation_wavelength 1.54180
_pd_char_colour black
_pd_instr_location ' ?'
_pd_meas_2theta_range_inc 0.017000
_pd_meas_2theta_range_max 134.97701
_pd_meas_2theta_range_min 5.01100
_pd_meas_number_of_points 7646
_pd_proc_2theta_range_inc 0.017000
_pd_proc_2theta_range_max 134.9636
_pd_proc_2theta_range_min 4.9976
_pd_proc_ls_pref_orient_corr ' ?'
_pd_proc_ls_prof_R_factor 4.1404
_pd_proc_ls_prof_wR_expected 3.3082
_pd_proc_ls_prof_wR_factor 5.5855
_pd_proc_wavelength 1.54180
_pd_spec_mounting ' ?'
_refine_ls_number_parameters 12
_refine_ls_number_reflns 219
_refine_ls_number_restraints 0
_refine_ls_R_I_factor 16.5326
_refine_ls_shift/su_max 0
_refine_ls_shift/su_mean 0
_cod_data_source_file ic301022g_si_002_4.cif
_cod_data_source_block Sr2MnO2Cu2Se2:
_cod_database_code 4330457
_pd_proc_ls_prof_cr_factor 28.5738
_pd_proc_ls_prof_cwr_factor 20.8393
_pd_proc_ls_prof_cwr_expected 12.3429
_pd_proc_ls_prof_chi2 2.8506
_pd_proc_ls_prof_echi2 3.2730

loop_
_symmetry_equiv_pos_as_xyz
x,y,z
-y,x,z
-x,-y,z
y,-x,z
-x,y,z
y,x,z
x,-y,z
-y,-x,z
-x,-y,-z
y,-x,-z
x,y,-z
-y,x,-z
x,-y,-z
-y,-x,-z
-x,y,-z
y,x,-z
x+1/2,y+1/2,z+1/2
-y+1/2,x+1/2,z+1/2
-x+1/2,-y+1/2,z+1/2
y+1/2,-x+1/2,z+1/2
-x+1/2,y+1/2,z+1/2
y+1/2,x+1/2,z+1/2
x+1/2,-y+1/2,z+1/2
-y+1/2,-x+1/2,z+1/2
-x+1/2,-y+1/2,-z+1/2
y+1/2,-x+1/2,-z+1/2
x+1/2,y+1/2,-z+1/2
-y+1/2,x+1/2,-z+1/2
x+1/2,-y+1/2,-z+1/2
-y+1/2,-x+1/2,-z+1/2
-x+1/2,y+1/2,-z+1/2
y+1/2,x+1/2,-z+1/2

loop_
_atom_site_label
_atom_site_fract_x
_atom_site_fract_y
_atom_site_fract_z
_atom_site_U_iso_or_equiv
_atom_site_occupancy
_atom_site_adp_type
_atom_site_type_symbol
Sr 0.00000 0.00000 0.40493(8) 0.0175(6) 1.00000 Uiso Sr
Mn 0.00000 0.00000 0.00000 0.0158(12) 1.00000 Uiso Mn
O 0.00000 0.50000 0.00000 0.0225(2) 1.00000 Uiso O
Cu 0.00000 0.50000 0.25000 0.0236(11) 0.758(4) Uiso Cu
Se 0.00000 0.00000 0.1670(1) 0.0193(7) 1.00000 Uiso Se

loop_
_atom_type_symbol
_atom_type_scat_Cromer_Mann_a1
_atom_type_scat_Cromer_Mann_b1
_atom_type_scat_Cromer_Mann_a2
_atom_type_scat_Cromer_Mann_b2
_atom_type_scat_Cromer_Mann_a3
_atom_type_scat_Cromer_Mann_b3
_atom_type_scat_Cromer_Mann_a4
_atom_type_scat_Cromer_Mann_b4
_atom_type_scat_Cromer_Mann_c
_atom_type_scat_dispersion_real
_atom_type_scat_dispersion_imag
_atom_type_scat_source
sr 17.56630 1.55640 9.81840 14.09880 5.42200 0.16640 2.66940 132.37601 2.50640 -0.46500 1.82000 International_Tables_for_Crystallography_Vol.C(1991)_Tables_6.1.1.4_and_6.1.1.5
mn 11.28190 5.34090 7.35730 0.34320 3.01930 17.86740 2.24410 83.75430 1.08960 -0.56800 2.80800 International_Tables_for_Crystallography_Vol.C(1991)_Tables_6.1.1.4_and_6.1.1.5
o 3.04850 13.27710 2.28680 5.70110 1.54630 0.32390 0.86700 32.90890 0.25080 0.04700 0.03200 International_Tables_for_Crystallography_Vol.C(1991)_Tables_6.1.1.4_and_6.1.1.5
cu 13.33800 3.58280 7.16760 0.24700 5.61580 11.39660 1.67350 64.81260 1.19100 -2.01900 0.58900 International_Tables_for_Crystallography_Vol.C(1991)_Tables_6.1.1.4_and_6.1.1.5
se 17.00060 2.40980 5.81960 0.27260 3.97310 15.23720 4.35430 43.81630 2.84090 -0.87900 1.13900 International_Tables_for_Crystallography_Vol.C(1991)_Tables_6.1.1.4_and_6.1.1.5
